data_2242909
loop_
_publ_author_name
'Samb, Issa'
'Gaye, Nango'
'Sylla-Gueye, Rokhaya'
'Thiam, Elhadj Ibrahima'
'Gaye, Mohamed'
'Retailleau, Pascal'

_publ_section_title
;
 Crystal structure of
 <i>N</i>,<i>N</i>'-[(ethane-1,2-diyl)bis(azanediylcarbonothioyl)]bis(benzamide)
;
_journal_coeditor_code VM2216
_journal_issue 5
_journal_name_full 'Acta Crystallographica Section E'
_journal_page_first 642
_journal_page_last 645
_journal_paper_doi 10.1107/S205698901900495X
_journal_volume 75
_journal_year 2019
_chemical_formula_iupac 'C18 H18 N4 O2 S2'
_chemical_formula_moiety 'C18 H18 N4 O2 S2'
_chemical_formula_sum 'C18 H18 N4 O2 S2'
_chemical_formula_weight 386.48
_chemical_name_systematic
;
<i>N</i>,<i>N</i>'-[(Ethane-1,2-diyl)bis(azanediylcarbonothioyl)]bis(benzamide)
;
_space_group_crystal_system monoclinic
_space_group_IT_number 14
_space_group_name_Hall '-P 2ybc'
_space_group_name_H-M_alt 'P 1 21/c 1'
_symmetry_space_group_name_Hall '-P 2ybc'
_symmetry_space_group_name_H-M 'P 1 21/c 1'
_atom_sites_solution_hydrogens mixed
_atom_sites_solution_primary dual
_atom_sites_solution_secondary difmap
_audit_creation_method SHELXL-2018/3
_cell_angle_alpha 90
_cell_angle_beta 100.978(5)
_cell_angle_gamma 90
_cell_formula_units_Z 2
_cell_length_a 11.2250(6)
_cell_length_b 7.2547(5)
_cell_length_c 11.1397(6)
_cell_measurement_reflns_used 3377
_cell_measurement_temperature 293(2)
_cell_measurement_theta_max 30.2300
_cell_measurement_theta_min 4.7010
_cell_volume 890.55(9)
_computing_cell_refinement
;
CrysAlis PRO (Rigaku OD, 2018)
;
_computing_data_collection
;
CrysAlis PRO (Rigaku OD, 2018)
;
_computing_data_reduction
;
CrysAlis PRO (Rigaku OD, 2018)
;
_computing_publication_material
;
SHELXL2018 (Sheldrick, 2015b)
;
_computing_structure_refinement
;
SHELXL2018 (Sheldrick, 2015b)
;
_computing_structure_solution
;
SHELXT2014 (Sheldrick, 2015a)
;
_diffrn_ambient_temperature 293(2)
_diffrn_detector 'HPAD Dectris PILATUS3R 200M'
_diffrn_measured_fraction_theta_full 0.994
_diffrn_measured_fraction_theta_max 0.893
_diffrn_measurement_device 'four-circle diffractometer'
_diffrn_measurement_device_type 'XtaLAB AFC12 (RINC): Kappa single'
_diffrn_measurement_method '\w scans'
_diffrn_radiation_monochromator 'Rigaku MaxFlux mirror'
_diffrn_radiation_probe x-ray
_diffrn_radiation_type 'Mo K\a'
_diffrn_radiation_wavelength 0.71073
_diffrn_reflns_av_R_equivalents 0.0396
_diffrn_reflns_av_unetI/netI 0.0492
_diffrn_reflns_limit_h_max 14
_diffrn_reflns_limit_h_min -15
_diffrn_reflns_limit_k_max 9
_diffrn_reflns_limit_k_min -10
_diffrn_reflns_limit_l_max 15
_diffrn_reflns_limit_l_min -15
_diffrn_reflns_number 7264
_diffrn_reflns_theta_full 25.242
_diffrn_reflns_theta_max 30.023
_diffrn_reflns_theta_min 3.726
_diffrn_source 'micro-focus sealed X-ray tube'
_diffrn_standards_decay_% 0
_diffrn_standards_interval_count 0
_diffrn_standards_interval_time 0
_diffrn_standards_number 0
_exptl_absorpt_coefficient_mu 0.320
_exptl_absorpt_correction_T_max 1.00000
_exptl_absorpt_correction_T_min 0.51253
_exptl_absorpt_correction_type multi-scan
_exptl_absorpt_process_details
;
CrysAlis PRO (Rigaku OD, 2018)
;
_exptl_crystal_colour colourless
_exptl_crystal_density_diffrn 1.441
_exptl_crystal_description prism
_exptl_crystal_F_000 404
_exptl_crystal_size_max 0.36
_exptl_crystal_size_mid 0.14
_exptl_crystal_size_min 0.11
_refine_diff_density_max 0.355
_refine_diff_density_min -0.313
_refine_ls_extinction_method none
_refine_ls_goodness_of_fit_ref 1.053
_refine_ls_hydrogen_treatment mixed
_refine_ls_matrix_type full
_refine_ls_number_parameters 124
_refine_ls_number_reflns 2325
_refine_ls_number_restraints 2
_refine_ls_restrained_S_all 1.053
_refine_ls_R_factor_all 0.0491
_refine_ls_R_factor_gt 0.0416
_refine_ls_shift/su_max 0.000
_refine_ls_shift/su_mean 0.000
_refine_ls_structure_factor_coef Fsqd
_refine_ls_weighting_details 'w=1/[\s^2^(Fo^2^)+(0.0683P)^2^+0.1222P] where P=(Fo^2^+2Fc^2^)/3'
_refine_ls_weighting_scheme calc
_refine_ls_wR_factor_gt 0.1153
_refine_ls_wR_factor_ref 0.1209
_reflns_number_gt 1942
_reflns_number_total 2328
_reflns_threshold_expression 'I > 2\s(I)'
_cod_data_source_file vm2216sup1.cif
_cod_data_source_block I
_cod_database_code 2242909
_shelx_space_group_comment
;
The symmetry employed for this shelxl refinement is uniquely defined
by the following loop, which should always be used as a source of
symmetry information in preference to the above space-group names.
They are only intended as comments.
;

loop_
_space_group_symop_operation_xyz
'x, y, z'
'-x, y+1/2, -z+1/2'
'-x, -y, -z'
'x, -y-1/2, z-1/2'

loop_
_atom_site_type_symbol
_atom_site_label
_atom_site_fract_x
_atom_site_fract_y
_atom_site_fract_z
_atom_site_U_iso_or_equiv
_atom_site_adp_type
_atom_site_calc_flag
_atom_site_occupancy
N N1 0.85736(10) 0.61198(19) 0.41958(11) 0.0399(3) Uani d 1
H HN1 0.8022(15) 0.636(3) 0.4606(15) 0.048 Uiso d 1
O O1 0.62565(9) 0.65743(17) 0.43252(9) 0.0452(3) Uani d 1
C C1 0.98347(12) 0.5989(2) 0.48195(13) 0.0398(3) Uani d 1
H H1A 0.996007 0.675814 0.554503 0.048 Uiso calc 1
H H1AB 1.035920 0.643780 0.428470 0.048 Uiso calc 1
S S1 0.90847(3) 0.53047(7) 0.20190(4) 0.05100(17) Uani d 1
N N2 0.69512(10) 0.59494(18) 0.25797(10) 0.0372(3) Uani d 1
H HN2 0.6711(17) 0.573(2) 0.1826(14) 0.045 Uiso d 1
C C2 0.82013(12) 0.58234(19) 0.30120(12) 0.0351(3) Uani d 1
C C3 0.60474(11) 0.62787(19) 0.32261(12) 0.0332(3) Uani d 1
C C4 0.47845(11) 0.61990(18) 0.25055(12) 0.0323(3) Uani d 1
C C5 0.44876(13) 0.6519(2) 0.12543(12) 0.0380(3) Uani d 1
H H5 0.508903 0.681492 0.081672 0.046 Uiso calc 1
C C6 0.32849(14) 0.6391(2) 0.06642(14) 0.0446(3) Uani d 1
H H6 0.308060 0.662390 -0.017073 0.054 Uiso calc 1
C C7 0.23884(13) 0.5923(2) 0.13013(16) 0.0466(4) Uani d 1
H H7 0.158787 0.581443 0.089304 0.056 Uiso calc 1
C C8 0.26809(14) 0.5617(2) 0.25436(16) 0.0469(4) Uani d 1
H H8 0.207621 0.530909 0.297439 0.056 Uiso calc 1
C C9 0.38722(13) 0.5766(2) 0.31507(13) 0.0396(3) Uani d 1
H H9 0.406519 0.557780 0.399116 0.048 Uiso calc 1

loop_
_atom_site_aniso_label
_atom_site_aniso_U_11
_atom_site_aniso_U_22
_atom_site_aniso_U_33
_atom_site_aniso_U_12
_atom_site_aniso_U_13
_atom_site_aniso_U_23
N1 0.0294(6) 0.0525(7) 0.0365(6) 0.0051(5) 0.0025(4) -0.0034(5)
O1 0.0362(5) 0.0667(7) 0.0327(5) 0.0038(5) 0.0061(4) -0.0008(5)
C1 0.0288(6) 0.0468(8) 0.0405(7) -0.0030(5) -0.0013(5) -0.0052(6)
S1 0.0316(2) 0.0798(3) 0.0436(2) -0.00179(16) 0.01212(16) -0.00785(18)
N2 0.0274(5) 0.0518(7) 0.0316(5) 0.0025(5) 0.0039(4) -0.0014(5)
C2 0.0282(6) 0.0395(7) 0.0371(6) -0.0016(5) 0.0049(5) 0.0012(5)
C3 0.0291(6) 0.0373(7) 0.0333(6) 0.0012(5) 0.0063(5) 0.0036(5)
C4 0.0283(6) 0.0338(6) 0.0347(6) 0.0024(5) 0.0058(5) 0.0027(5)
C5 0.0348(6) 0.0427(7) 0.0362(6) -0.0003(5) 0.0063(5) 0.0053(5)
C6 0.0410(7) 0.0497(8) 0.0390(7) 0.0026(6) -0.0030(6) 0.0041(6)
C7 0.0285(6) 0.0490(9) 0.0586(9) 0.0040(6) -0.0009(6) 0.0005(7)
C8 0.0313(7) 0.0552(9) 0.0571(9) 0.0028(6) 0.0155(6) 0.0040(7)
C9 0.0331(7) 0.0486(8) 0.0387(7) 0.0034(6) 0.0108(5) 0.0048(6)

loop_
_atom_type_symbol
_atom_type_description
_atom_type_scat_dispersion_real
_atom_type_scat_dispersion_imag
_atom_type_scat_source
C C 0.0033 0.0016 'International Tables Vol C Tables 4.2.6.8 and 6.1.1.4'
H H 0.0000 0.0000 'International Tables Vol C Tables 4.2.6.8 and 6.1.1.4'
N N 0.0061 0.0033 'International Tables Vol C Tables 4.2.6.8 and 6.1.1.4'
O O 0.0106 0.0060 'International Tables Vol C Tables 4.2.6.8 and 6.1.1.4'
S S 0.1246 0.1234 'International Tables Vol C Tables 4.2.6.8 and 6.1.1.4'

loop_
_geom_angle_atom_site_label_1
_geom_angle_atom_site_label_2
_geom_angle_atom_site_label_3
_geom_angle_site_symmetry_1
_geom_angle_site_symmetry_3
_geom_angle
C2 N1 C1 . . 123.98(12)
C2 N1 HN1 . . 116.3(12)
C1 N1 HN1 . . 119.7(12)
N1 C1 C1 . 3_766 110.75(14)
N1 C1 H1A . . 109.5
C1 C1 H1A 3_766 . 109.5
N1 C1 H1AB . . 109.5
C1 C1 H1AB 3_766 . 109.5
H1A C1 H1AB . . 108.1
C3 N2 C2 . . 128.67(11)
C3 N2 HN2 . . 115.1(13)
C2 N2 HN2 . . 116.1(13)
N1 C2 N2 . . 116.03(12)
N1 C2 S1 . . 125.77(10)
N2 C2 S1 . . 118.19(10)
O1 C3 N2 . . 122.46(12)
O1 C3 C4 . . 121.88(12)
N2 C3 C4 . . 115.64(11)
C5 C4 C9 . . 119.69(12)
C5 C4 C3 . . 123.74(12)
C9 C4 C3 . . 116.58(12)
C6 C5 C4 . . 119.34(13)
C6 C5 H5 . . 120.3
C4 C5 H5 . . 120.3
C7 C6 C5 . . 120.78(14)
C7 C6 H6 . . 119.6
C5 C6 H6 . . 119.6
C8 C7 C6 . . 119.91(13)
C8 C7 H7 . . 120.0
C6 C7 H7 . . 120.0
C7 C8 C9 . . 120.11(14)
C7 C8 H8 . . 119.9
C9 C8 H8 . . 119.9
C8 C9 C4 . . 120.15(14)
C8 C9 H9 . . 119.9
C4 C9 H9 . . 119.9

loop_
_geom_bond_atom_site_label_1
_geom_bond_atom_site_label_2
_geom_bond_site_symmetry_2
_geom_bond_distance
N1 C2 . 1.3228(17)
N1 C1 . 1.4564(17)
N1 HN1 . 0.854(14)
O1 C3 . 1.2209(16)
C1 C1 3_766 1.518(3)
C1 H1A . 0.9700
C1 H1AB . 0.9700
S1 C2 . 1.6633(14)
N2 C3 . 1.3723(17)
N2 C2 . 1.3971(16)
N2 HN2 . 0.846(14)
C3 C4 . 1.4913(17)
C4 C5 . 1.3894(17)
C4 C9 . 1.3944(18)
C5 C6 . 1.388(2)
C5 H5 . 0.9300
C6 C7 . 1.380(2)
C6 H6 . 0.9300
C7 C8 . 1.378(2)
C7 H7 . 0.9300
C8 C9 . 1.383(2)
C8 H8 . 0.9300
C9 H9 . 0.9300

loop_
_geom_hbond_atom_site_label_D
_geom_hbond_atom_site_label_H
_geom_hbond_atom_site_label_A
_geom_hbond_site_symmetry_A
_geom_hbond_distance_DH
_geom_hbond_distance_HA
_geom_hbond_distance_DA
_geom_hbond_angle_DHA
N1 HN1 O1 . 0.855(17) 1.953(17) 2.6528(16) 138.3(15)
C5 H5 O1 4_575 0.93 2.583 3.478(16) 161.7
C9 H9 O1 3_666 0.93 2.519 3.311(16) 143.3
C1 H1A S1 4_576 0.97 2.97 3.8375(16) 149.6

loop_
_geom_torsion_atom_site_label_1
_geom_torsion_atom_site_label_2
_geom_torsion_atom_site_label_3
_geom_torsion_atom_site_label_4
_geom_torsion_site_symmetry_4
_geom_torsion
C2 N1 C1 C1 3_766 -84.6(2)
C1 N1 C2 N2 . 177.90(13)
C1 N1 C2 S1 . -1.5(2)
C3 N2 C2 N1 . -2.5(2)
C3 N2 C2 S1 . 177.01(12)
C2 N2 C3 O1 . 2.4(2)
C2 N2 C3 C4 . -175.85(13)
O1 C3 C4 C5 . 156.36(14)
N2 C3 C4 C5 . -25.33(19)
O1 C3 C4 C9 . -23.98(19)
N2 C3 C4 C9 . 154.33(13)
C9 C4 C5 C6 . -0.4(2)
C3 C4 C5 C6 . 179.28(13)
C4 C5 C6 C7 . -1.1(2)
C5 C6 C7 C8 . 1.5(3)
C6 C7 C8 C9 . -0.4(3)
C7 C8 C9 C4 . -1.0(2)
C5 C4 C9 C8 . 1.4(2)
C3 C4 C9 C8 . -178.28(14)

_cod_database_fobs_code 2242909
